data_7028832
loop_
_publ_author_name
'Hitomi, Yutaka'
'Iwamoto, Yuji'
'Kodera, Masahito'

_publ_section_title
;
 Electronic tuning of nitric oxide release from manganese nitrosyl
 complexes by visible light irradiation: enhancement of nitric oxide
 release efficiency by the nitro-substituted quinoline ligand.
;
_journal_issue 5
_journal_name_full 'Dalton transactions (Cambridge, England : 2003)'
_journal_page_first 2161
_journal_page_last 2167
_journal_paper_doi 10.1039/c3dt51719e
_journal_volume 43
_journal_year 2014
_chemical_formula_moiety 'C23 H19 Cl Mn N6 O2'
_chemical_formula_sum 'C23 H19 Cl2 Mn N6 O6'
_chemical_formula_weight 601.28
_chemical_name_common '[[Mn(dpaqCl)(NO)]ClO4'
_space_group_IT_number 14
_symmetry_cell_setting monoclinic
_symmetry_Int_Tables_number 14
_symmetry_space_group_name_Hall '-P 2ybc'
_symmetry_space_group_name_H-M 'P 1 21/c 1'
_atom_sites_solution_hydrogens geom
_atom_sites_solution_primary direct
_atom_sites_solution_secondary difmap
_audit_creation_method SHELXL-97
_cell_angle_alpha 90.00
_cell_angle_beta 92.9655(8)
_cell_angle_gamma 90.00
_cell_formula_units_Z 4
_cell_length_a 8.88120(10)
_cell_length_b 10.14710(10)
_cell_length_c 26.2914(5)
_cell_measurement_reflns_used 28543
_cell_measurement_temperature 113(2)
_cell_measurement_theta_max 68.25
_cell_measurement_theta_min 3.365
_cell_volume 2366.17(6)
_computing_data_collection 'RIGAKU CrystalClear'
_computing_molecular_graphics 'Yadokari-XG 2009 (Wakita Nemoto et al., 2009)'
_computing_publication_material 'Yadokari-XG 2009 (Wakita,Nemoto et al., 2009)'
_computing_structure_refinement 'SHELXL-97 (Sheldrick, 1997)'
_computing_structure_solution 'SHELXS-97 (Sheldrick, 1990)'
_diffrn_ambient_temperature 123(2)
_diffrn_detector_area_resol_mean 10.0
_diffrn_measured_fraction_theta_full 0.978
_diffrn_measured_fraction_theta_max 0.978
_diffrn_measurement_device_type 'RIGAKU R-AXISIP'
_diffrn_measurement_method \w
_diffrn_radiation_detector IP
_diffrn_radiation_monochromator graphite
_diffrn_radiation_type CuK\a
_diffrn_radiation_wavelength 1.54187
_diffrn_reflns_av_R_equivalents 0.0515
_diffrn_reflns_av_sigmaI/netI 0.0306
_diffrn_reflns_limit_h_max 8
_diffrn_reflns_limit_h_min -9
_diffrn_reflns_limit_k_max 10
_diffrn_reflns_limit_k_min -10
_diffrn_reflns_limit_l_max 27
_diffrn_reflns_limit_l_min -27
_diffrn_reflns_number 31658
_diffrn_reflns_theta_full 52.49
_diffrn_reflns_theta_max 52.49
_diffrn_reflns_theta_min 3.37
_diffrn_source 'fine-focus sealed tube'
_diffrn_standards_number 0
_exptl_absorpt_coefficient_mu 7.104
_exptl_absorpt_correction_T_max 0.8151
_exptl_absorpt_correction_T_min 0.6003
_exptl_absorpt_correction_type empirical
_exptl_absorpt_process_details
;
Higashi, T. (1995). Program for Absorption Correction.
Rigaku Corporation, Tokyo, Japan.
;
_exptl_crystal_colour brown
_exptl_crystal_density_diffrn 1.688
_exptl_crystal_density_method 'not measured'
_exptl_crystal_description platelet
_exptl_crystal_F_000 1224
_exptl_crystal_size_max 0.08
_exptl_crystal_size_mid 0.05
_exptl_crystal_size_min 0.03
_refine_diff_density_max 0.317
_refine_diff_density_min -0.206
_refine_diff_density_rms 0.047
_refine_ls_extinction_coef 0.00001(4)
_refine_ls_extinction_expression Fc^*^=kFc[1+0.001xFc^2^\l^3^/sin(2\q)]^-1/4^
_refine_ls_extinction_method SHELXL
_refine_ls_goodness_of_fit_ref 1.057
_refine_ls_hydrogen_treatment mixed
_refine_ls_matrix_type full
_refine_ls_number_parameters 416
_refine_ls_number_reflns 2634
_refine_ls_number_restraints 129
_refine_ls_restrained_S_all 1.075
_refine_ls_R_factor_all 0.0424
_refine_ls_R_factor_gt 0.0346
_refine_ls_shift/su_max 0.000
_refine_ls_shift/su_mean 0.000
_refine_ls_structure_factor_coef Fsqd
_refine_ls_weighting_details 'calc w=1/[\s^2^(Fo^2^)+(0.0316P)^2^+2.8288P] where P=(Fo^2^+2Fc^2^)/3'
_refine_ls_weighting_scheme calc
_refine_ls_wR_factor_gt 0.0766
_refine_ls_wR_factor_ref 0.0809
_reflns_number_gt 2303
_reflns_number_total 2634
_reflns_threshold_expression >2sigma(I)
_cod_data_source_file c3dt51719e.txt
_cod_data_source_block ydkr
_cod_original_sg_symbol_H-M 'P 21/c'
_cod_database_code 7028832

loop_
_symmetry_equiv_pos_as_xyz
'x, y, z'
'-x, y+1/2, -z+1/2'
'-x, -y, -z'
'x, -y-1/2, z-1/2'

loop_
_atom_site_label
_atom_site_type_symbol
_atom_site_fract_x
_atom_site_fract_y
_atom_site_fract_z
_atom_site_U_iso_or_equiv
_atom_site_adp_type
_atom_site_occupancy
_atom_site_symmetry_multiplicity
_atom_site_calc_flag
_atom_site_refinement_flags
_atom_site_disorder_assembly
_atom_site_disorder_group
O1 O 0.5828(3) 0.2512(2) 0.23784(9) 0.0360(7) Uani 1 1 d . . .
O2 O 0.9016(3) -0.1000(3) 0.05202(11) 0.0467(8) Uani 1 1 d . . .
O3 O 1.2017(15) 0.602(2) 0.1578(9) 0.102(8) Uani 0.30 1 d PDU A 1
O4 O 1.1612(19) 0.505(2) 0.1086(7) 0.087(9) Uani 0.30 1 d PDU A 2
O5 O 0.979(2) 0.6771(14) 0.1186(8) 0.078(8) Uani 0.30 1 d PDU A 1
O6 O 0.975(2) 0.507(2) 0.1769(8) 0.056(8) Uani 0.30 1 d PDU A 1
O7 O 1.072(3) 0.4717(19) 0.0985(6) 0.050(7) Uani 0.30 1 d PDU A 1
O8 O 1.1342(17) 0.6529(14) 0.1749(5) 0.056(5) Uani 0.30 1 d PDU A 2
O9 O 0.9500(17) 0.6419(17) 0.1100(6) 0.030(5) Uani 0.30 1 d PDU A 2
O10 O 0.979(2) 0.4690(17) 0.1672(7) 0.060(8) Uani 0.30 1 d PDU A 2
O11 O 1.010(2) 0.4813(17) 0.1797(7) 0.046(5) Uani 0.40 1 d PDU A 3
O12 O 0.9245(18) 0.6375(18) 0.1202(7) 0.104(8) Uani 0.40 1 d PDU A 3
O13 O 1.111(3) 0.4852(19) 0.0997(7) 0.060(7) Uani 0.40 1 d PDU A 3
O14 O 1.166(2) 0.6559(18) 0.1576(8) 0.100(8) Uani 0.40 1 d PDU A 3
Cl1 Cl 0.58682(12) 0.68715(9) 0.03488(4) 0.0471(3) Uani 1 1 d . . .
Cl2 Cl 1.05552(12) 0.56542(10) 0.13933(4) 0.0423(3) Uani 1 1 d D . .
Mn1 Mn 0.79213(6) 0.07147(6) 0.12218(2) 0.0279(2) Uani 1 1 d . . .
N1 N 0.8030(3) 0.2236(3) 0.07363(11) 0.0311(8) Uani 1 1 d . . .
C1 C 0.8724(4) 0.2279(4) 0.03022(14) 0.0355(10) Uani 1 1 d . . .
H1 H 0.9288 0.1531 0.0206 0.043 Uiso 1 1 calc R . .
C2 C 0.8664(4) 0.3372(4) -0.00197(14) 0.0375(10) Uani 1 1 d . . .
H2 H 0.9204 0.3369 -0.0322 0.045 Uiso 1 1 calc R . .
C3 C 0.7834(4) 0.4438(4) 0.01002(14) 0.0367(10) Uani 1 1 d . . .
H3 H 0.7766 0.5175 -0.0123 0.044 Uiso 1 1 calc R . .
C4 C 0.6135(4) 0.5463(4) 0.07296(15) 0.0352(10) Uani 1 1 d . . .
C5 C 0.5449(4) 0.5378(4) 0.11774(15) 0.0371(10) Uani 1 1 d . . .
H5 H 0.4795 0.6065 0.1274 0.045 Uiso 1 1 calc R . .
C6 C 0.5692(4) 0.4286(3) 0.15006(14) 0.0331(10) Uani 1 1 d . . .
H6 H 0.5229 0.4256 0.1818 0.040 Uiso 1 1 calc R . .
C7 C 0.6596(4) 0.3260(4) 0.13597(13) 0.0285(9) Uani 1 1 d . . .
C8 C 0.7069(4) 0.4448(4) 0.05580(14) 0.0308(9) Uani 1 1 d . . .
C9 C 0.7239(4) 0.3333(4) 0.08765(13) 0.0280(9) Uani 1 1 d . . .
N2 N 0.9944(3) 0.0999(3) 0.16134(11) 0.0305(8) Uani 1 1 d . . .
C10 C 1.0260(4) 0.0065(4) 0.19748(13) 0.0302(9) Uani 1 1 d . . .
C11 C 1.1597(4) 0.0073(4) 0.22676(14) 0.0343(10) Uani 1 1 d . . .
H11 H 1.1806 -0.0591 0.2516 0.041 Uiso 1 1 calc R . .
C12 C 1.2624(5) 0.1066(4) 0.21918(15) 0.0414(11) Uani 1 1 d . . .
H12 H 1.3552 0.1089 0.2388 0.050 Uiso 1 1 calc R . .
C13 C 1.2305(5) 0.2014(4) 0.18343(15) 0.0400(10) Uani 1 1 d . . .
H13 H 1.3000 0.2708 0.1783 0.048 Uiso 1 1 calc R . .
C14 C 1.0966(5) 0.1953(4) 0.15495(14) 0.0376(10) Uani 1 1 d . . .
H14 H 1.0755 0.2609 0.1298 0.045 Uiso 1 1 calc R . .
N3 N 0.5736(3) 0.0122(3) 0.10322(11) 0.0312(8) Uani 1 1 d . . .
C15 C 0.5256(4) -0.0840(4) 0.13405(13) 0.0296(9) Uani 1 1 d . . .
C16 C 0.3782(4) -0.1278(4) 0.13162(15) 0.0344(10) Uani 1 1 d . . .
H16 H 0.3454 -0.1920 0.1549 0.041 Uiso 1 1 calc R . .
C17 C 0.2800(5) -0.0762(4) 0.09464(16) 0.0416(11) Uani 1 1 d . . .
H17 H 0.1790 -0.1069 0.0913 0.050 Uiso 1 1 calc R . .
C18 C 0.3287(5) 0.0199(4) 0.06256(15) 0.0442(11) Uani 1 1 d . . .
H18 H 0.2620 0.0561 0.0368 0.053 Uiso 1 1 calc R . .
C19 C 0.4754(5) 0.0630(4) 0.06834(14) 0.0375(10) Uani 1 1 d . . .
H19 H 0.5080 0.1313 0.0468 0.045 Uiso 1 1 calc R . .
N4 N 0.6970(3) 0.2066(3) 0.16181(10) 0.0276(7) Uani 1 1 d . . .
C20 C 0.6531(4) 0.1799(4) 0.20899(14) 0.0280(9) Uani 1 1 d . . .
N5 N 0.7589(3) -0.0409(3) 0.18485(11) 0.0275(7) Uani 1 1 d . . .
C21 C 0.9085(4) -0.0977(4) 0.20111(14) 0.0319(10) Uani 1 1 d . . .
H21 H 0.9318 -0.1731 0.1789 0.038 Uiso 1 1 calc R . .
H21A H 0.9066 -0.1301 0.2366 0.038 Uiso 1 1 calc R . .
C22 C 0.6469(4) -0.1438(4) 0.16877(13) 0.0327(10) Uani 1 1 d . . .
H22 H 0.6015 -0.1818 0.1991 0.039 Uiso 1 1 calc R . .
H22A H 0.6977 -0.2157 0.1508 0.039 Uiso 1 1 calc R . .
C23 C 0.7020(4) 0.0443(4) 0.22632(14) 0.0351(10) Uani 1 1 d . . .
H23 H 0.7826 0.0533 0.2536 0.042 Uiso 1 1 calc R . .
H23A H 0.6155 -0.0004 0.2412 0.042 Uiso 1 1 calc R . .
N6 N 0.8634(4) -0.0412(3) 0.08129(13) 0.0310(8) Uani 1 1 d . . .

loop_
_atom_site_aniso_label
_atom_site_aniso_U_11
_atom_site_aniso_U_22
_atom_site_aniso_U_33
_atom_site_aniso_U_23
_atom_site_aniso_U_13
_atom_site_aniso_U_12
O1 0.0330(16) 0.0412(16) 0.0342(15) -0.0065(13) 0.0050(13) -0.0035(13)
O2 0.0338(19) 0.063(2) 0.0435(19) 0.0126(17) 0.0000(15) 0.0006(16)
O3 0.087(13) 0.143(17) 0.073(11) 0.017(12) -0.015(10) -0.064(11)
O4 0.056(12) 0.091(15) 0.117(16) 0.049(11) 0.051(10) 0.050(11)
O5 0.152(18) 0.047(9) 0.035(9) -0.004(8) 0.009(10) 0.044(11)
O6 0.053(12) 0.067(15) 0.049(13) 0.007(9) 0.021(9) 0.006(10)
O7 0.098(15) 0.035(9) 0.020(8) -0.016(7) 0.028(8) -0.018(9)
O8 0.047(9) 0.047(9) 0.068(9) 0.032(7) -0.049(8) -0.020(7)
O9 0.032(9) 0.038(9) 0.019(7) 0.006(7) 0.000(7) 0.003(7)
O10 0.079(14) 0.068(13) 0.035(10) -0.024(8) 0.031(9) -0.050(10)
O11 0.095(12) 0.013(6) 0.032(8) -0.013(5) 0.022(7) 0.002(7)
O12 0.072(10) 0.094(13) 0.138(15) -0.062(10) -0.060(10) 0.043(9)
O13 0.063(11) 0.058(11) 0.065(11) 0.024(8) 0.054(8) 0.013(9)
O14 0.095(12) 0.086(11) 0.118(14) 0.008(9) 0.006(11) -0.067(9)
Cl1 0.0557(7) 0.0344(6) 0.0504(6) 0.0057(5) -0.0033(5) 0.0027(5)
Cl2 0.0468(8) 0.0436(7) 0.0364(6) 0.0091(5) 0.0007(6) -0.0028(6)
Mn1 0.0272(4) 0.0300(4) 0.0266(4) -0.0036(3) 0.0032(3) -0.0001(3)
N1 0.0283(19) 0.037(2) 0.0278(18) -0.0073(15) 0.0031(15) -0.0012(16)
C1 0.035(3) 0.039(2) 0.033(2) -0.008(2) 0.003(2) 0.000(2)
C2 0.039(3) 0.047(3) 0.027(2) -0.005(2) 0.0078(19) -0.005(2)
C3 0.038(3) 0.038(3) 0.033(2) 0.0010(19) -0.002(2) -0.008(2)
C4 0.033(2) 0.028(2) 0.043(3) 0.0007(19) -0.006(2) -0.004(2)
C5 0.032(3) 0.028(2) 0.051(3) -0.010(2) 0.004(2) 0.0011(19)
C6 0.032(2) 0.028(2) 0.039(2) -0.0070(19) 0.0087(19) -0.007(2)
C7 0.025(2) 0.030(2) 0.030(2) -0.0068(18) -0.0031(18) -0.0067(19)
C8 0.029(2) 0.030(2) 0.033(2) -0.0034(19) -0.0053(19) -0.0046(19)
C9 0.022(2) 0.029(2) 0.032(2) -0.0057(19) -0.0028(18) -0.0026(18)
N2 0.034(2) 0.0284(18) 0.0294(18) -0.0031(15) 0.0053(15) -0.0015(16)
C10 0.035(3) 0.030(2) 0.026(2) -0.0051(18) 0.0067(19) -0.002(2)
C11 0.029(3) 0.043(3) 0.031(2) -0.0063(19) 0.000(2) 0.002(2)
C12 0.029(3) 0.055(3) 0.040(3) -0.021(2) 0.001(2) -0.002(2)
C13 0.035(3) 0.040(3) 0.046(3) -0.010(2) 0.006(2) -0.008(2)
C14 0.042(3) 0.033(2) 0.038(2) -0.0023(19) 0.008(2) 0.000(2)
N3 0.034(2) 0.0315(19) 0.0282(17) -0.0014(15) 0.0026(16) 0.0040(16)
C15 0.032(3) 0.031(2) 0.026(2) -0.0068(18) 0.0056(18) -0.0030(19)
C16 0.029(3) 0.036(2) 0.040(2) -0.0155(19) 0.006(2) -0.003(2)
C17 0.027(3) 0.048(3) 0.050(3) -0.024(2) 0.000(2) -0.002(2)
C18 0.038(3) 0.056(3) 0.038(3) -0.013(2) -0.009(2) 0.008(2)
C19 0.042(3) 0.042(3) 0.028(2) -0.0017(19) 0.001(2) 0.007(2)
N4 0.0196(18) 0.041(2) 0.0224(17) -0.0003(15) 0.0034(13) -0.0050(15)
C20 0.023(2) 0.030(2) 0.032(2) -0.0089(19) 0.0013(18) -0.0050(18)
N5 0.0229(18) 0.0291(18) 0.0308(17) -0.0008(14) 0.0043(14) -0.0011(15)
C21 0.034(3) 0.035(2) 0.027(2) 0.0039(18) 0.0019(18) 0.001(2)
C22 0.036(3) 0.032(2) 0.031(2) 0.0054(18) 0.0028(19) -0.0082(19)
C23 0.036(2) 0.041(2) 0.029(2) -0.0034(19) 0.0046(18) -0.003(2)
N6 0.025(2) 0.029(2) 0.038(2) 0.0072(17) -0.0084(17) -0.0042(16)

loop_
_atom_type_symbol
_atom_type_description
_atom_type_scat_dispersion_real
_atom_type_scat_dispersion_imag
_atom_type_scat_source
C C 0.0181 0.0091 'International Tables Vol C Tables 4.2.6.8 and 6.1.1.4'
H H 0.0000 0.0000 'International Tables Vol C Tables 4.2.6.8 and 6.1.1.4'
N N 0.0311 0.0180 'International Tables Vol C Tables 4.2.6.8 and 6.1.1.4'
O O 0.0492 0.0322 'International Tables Vol C Tables 4.2.6.8 and 6.1.1.4'
Cl Cl 0.3639 0.7018 'International Tables Vol C Tables 4.2.6.8 and 6.1.1.4'
Mn Mn -0.5299 2.8052 'International Tables Vol C Tables 4.2.6.8 and 6.1.1.4'

loop_
_geom_angle_atom_site_label_1
_geom_angle_atom_site_label_2
_geom_angle_atom_site_label_3
_geom_angle
O6 Cl2 O4 127.6(14)
O6 Cl2 O14 114.4(17)
O4 Cl2 O14 90.2(15)
O6 Cl2 O3 111.7(8)
O4 Cl2 O3 71.6(13)
O14 Cl2 O3 25.6(14)
O6 Cl2 O9 105.8(15)
O4 Cl2 O9 111.5(7)
O14 Cl2 O9 105.0(13)
O3 Cl2 O9 127.8(12)
O6 Cl2 O5 111.3(8)
O4 Cl2 O5 116.4(14)
O14 Cl2 O5 85.5(13)
O3 Cl2 O5 109.4(7)
O9 Cl2 O5 20.0(10)
O6 Cl2 O10 19.2(14)
O4 Cl2 O10 110.4(7)
O14 Cl2 O10 128.2(12)
O3 Cl2 O10 117.5(13)
O9 Cl2 O10 109.9(7)
O5 Cl2 O10 121.5(15)
O6 Cl2 O13 119.3(16)
O4 Cl2 O13 21.5(15)
O14 Cl2 O13 110.8(8)
O3 Cl2 O13 93.1(17)
O9 Cl2 O13 99.1(13)
O5 Cl2 O13 110.5(14)
O10 Cl2 O13 100.2(14)
O6 Cl2 O11 16.8(14)
O4 Cl2 O11 112.7(14)
O14 Cl2 O11 110.6(8)
O3 Cl2 O11 101.0(15)
O9 Cl2 O11 121.8(11)
O5 Cl2 O11 128.0(13)
O10 Cl2 O11 17.6(13)
O13 Cl2 O11 108.7(7)
O6 Cl2 O12 91.6(14)
O4 Cl2 O12 124.7(13)
O14 Cl2 O12 108.9(7)
O3 Cl2 O12 134.0(13)
O9 Cl2 O12 14.6(11)
O5 Cl2 O12 25.7(13)
O10 Cl2 O12 97.6(13)
O13 Cl2 O12 109.7(7)
O11 Cl2 O12 108.0(7)
O6 Cl2 O8 92.9(13)
O4 Cl2 O8 108.9(7)
O14 Cl2 O8 22.3(13)
O3 Cl2 O8 37.7(11)
O9 Cl2 O8 107.5(6)
O5 Cl2 O8 87.9(9)
O10 Cl2 O8 108.5(6)
O13 Cl2 O8 130.4(14)
O11 Cl2 O8 91.7(12)
O12 Cl2 O8 105.6(12)
O6 Cl2 O7 109.1(7)
O4 Cl2 O7 36.1(13)
O14 Cl2 O7 125.6(16)
O3 Cl2 O7 107.5(8)
O9 Cl2 O7 92.7(11)
O5 Cl2 O7 107.8(7)
O10 Cl2 O7 90.0(14)
O13 Cl2 O7 14.8(18)
O11 Cl2 O7 101.6(16)
O12 Cl2 O7 100.8(14)
O8 Cl2 O7 145.0(12)
N6 Mn1 N4 173.37(13)
N6 Mn1 N1 94.74(13)
N4 Mn1 N1 80.50(12)
N6 Mn1 N5 101.98(13)
N4 Mn1 N5 82.87(11)
N1 Mn1 N5 163.26(12)
N6 Mn1 N2 93.81(13)
N4 Mn1 N2 91.45(11)
N1 Mn1 N2 98.15(12)
N5 Mn1 N2 80.32(12)
N6 Mn1 N3 91.57(13)
N4 Mn1 N3 84.60(11)
N1 Mn1 N3 98.37(12)
N5 Mn1 N3 81.89(12)
N2 Mn1 N3 162.12(12)
C1 N1 C9 118.0(3)
C1 N1 Mn1 127.7(3)
C9 N1 Mn1 114.2(2)
N1 C1 C2 122.9(4)
N1 C1 H1 118.5
C2 C1 H1 118.5
C3 C2 C1 119.9(4)
C3 C2 H2 120.1
C1 C2 H2 120.1
C2 C3 C8 119.7(4)
C2 C3 H3 120.2
C8 C3 H3 120.2
C5 C4 C8 121.9(3)
C5 C4 Cl1 119.6(3)
C8 C4 Cl1 118.5(3)
C4 C5 C6 120.9(4)
C4 C5 H5 119.6
C6 C5 H5 119.6
C7 C6 C5 120.4(4)
C7 C6 H6 119.8
C5 C6 H6 119.8
C6 C7 N4 129.9(3)
C6 C7 C9 117.9(3)
N4 C7 C9 112.2(3)
C9 C8 C4 116.2(3)
C9 C8 C3 117.3(3)
C4 C8 C3 126.4(4)
N1 C9 C8 122.0(3)
N1 C9 C7 115.5(3)
C8 C9 C7 122.5(3)
C14 N2 C10 118.2(3)
C14 N2 Mn1 128.4(3)
C10 N2 Mn1 113.4(2)
N2 C10 C11 121.7(3)
N2 C10 C21 114.7(3)
C11 C10 C21 123.5(3)
C12 C11 C10 118.6(4)
C12 C11 H11 120.7
C10 C11 H11 120.7
C13 C12 C11 120.0(4)
C13 C12 H12 120.0
C11 C12 H12 120.0
C12 C13 C14 119.1(4)
C12 C13 H13 120.5
C14 C13 H13 120.5
N2 C14 C13 122.4(4)
N2 C14 H14 118.8
C13 C14 H14 118.8
C19 N3 C15 118.4(3)
C19 N3 Mn1 128.6(3)
C15 N3 Mn1 112.7(2)
N3 C15 C16 122.2(4)
N3 C15 C22 114.7(3)
C16 C15 C22 123.1(3)
C17 C16 C15 118.4(4)
C17 C16 H16 120.8
C15 C16 H16 120.8
C18 C17 C16 119.8(4)
C18 C17 H17 120.1
C16 C17 H17 120.1
C17 C18 C19 119.0(4)
C17 C18 H18 120.5
C19 C18 H18 120.5
N3 C19 C18 122.3(4)
N3 C19 H19 118.9
C18 C19 H19 118.9
C20 N4 C7 122.7(3)
C20 N4 Mn1 120.5(2)
C7 N4 Mn1 116.3(2)
O1 C20 N4 128.7(3)
O1 C20 C23 119.6(3)
N4 C20 C23 111.7(3)
C22 N5 C21 112.5(3)
C22 N5 C23 111.4(3)
C21 N5 C23 110.1(3)
C22 N5 Mn1 106.6(2)
C21 N5 Mn1 106.5(2)
C23 N5 Mn1 109.5(2)
N5 C21 C10 108.9(3)
N5 C21 H21 109.9
C10 C21 H21 109.9
N5 C21 H21A 109.9
C10 C21 H21A 109.9
H21 C21 H21A 108.3
N5 C22 C15 109.7(3)
N5 C22 H22 109.7
C15 C22 H22 109.7
N5 C22 H22A 109.7
C15 C22 H22A 109.7
H22 C22 H22A 108.2
N5 C23 C20 114.2(3)
N5 C23 H23 108.7
C20 C23 H23 108.7
N5 C23 H23A 108.7
C20 C23 H23A 108.7
H23 C23 H23A 107.6
O2 N6 Mn1 171.3(3)

loop_
_geom_bond_atom_site_label_1
_geom_bond_atom_site_label_2
_geom_bond_distance
O1 C20 1.240(4)
O2 N6 1.044(4)
O3 Cl2 1.413(10)
O4 Cl2 1.409(10)
O5 Cl2 1.415(9)
O6 Cl2 1.382(16)
O7 Cl2 1.449(9)
O8 Cl2 1.443(9)
O9 Cl2 1.414(9)
O10 Cl2 1.416(10)
O11 Cl2 1.436(13)
O12 Cl2 1.443(12)
O13 Cl2 1.432(12)
O14 Cl2 1.412(12)
Cl1 C4 1.754(4)
Mn1 N6 1.713(4)
Mn1 N4 1.941(3)
Mn1 N1 2.008(3)
Mn1 N5 2.038(3)
Mn1 N2 2.044(3)
Mn1 N3 2.068(3)
N1 C1 1.326(4)
N1 C9 1.377(4)
C1 C2 1.395(5)
C1 H1 0.9500
C2 C3 1.356(5)
C2 H2 0.9500
C3 C8 1.412(5)
C3 H3 0.9500
C4 C5 1.357(5)
C4 C8 1.411(5)
C5 C6 1.406(5)
C5 H5 0.9500
C6 C7 1.377(5)
C6 H6 0.9500
C7 N4 1.420(4)
C7 C9 1.421(5)
C8 C9 1.411(5)
N2 C14 1.344(5)
N2 C10 1.361(4)
C10 C11 1.381(5)
C10 C21 1.493(5)
C11 C12 1.380(5)
C11 H11 0.9500
C12 C13 1.365(5)
C12 H12 0.9500
C13 C14 1.373(5)
C13 H13 0.9500
C14 H14 0.9500
N3 C19 1.336(5)
N3 C15 1.352(4)
C15 C16 1.380(5)
C15 C22 1.503(5)
C16 C17 1.376(5)
C16 H16 0.9500
C17 C18 1.374(6)
C17 H17 0.9500
C18 C19 1.376(5)
C18 H18 0.9500
C19 H19 0.9500
N4 C20 1.347(4)
C20 C23 1.506(5)
N5 C22 1.489(4)
N5 C21 1.490(4)
N5 C23 1.500(4)
C21 H21 0.9900
C21 H21A 0.9900
C22 H22 0.9900
C22 H22A 0.9900
C23 H23 0.9900
C23 H23A 0.9900

loop_
_geom_torsion_atom_site_label_1
_geom_torsion_atom_site_label_2
_geom_torsion_atom_site_label_3
_geom_torsion_atom_site_label_4
_geom_torsion
N6 Mn1 N1 C1 -11.4(3)
N4 Mn1 N1 C1 173.2(3)
N5 Mn1 N1 C1 166.6(4)
N2 Mn1 N1 C1 83.1(3)
N3 Mn1 N1 C1 -103.7(3)
N6 Mn1 N1 C9 166.5(2)
N4 Mn1 N1 C9 -8.8(2)
N5 Mn1 N1 C9 -15.5(5)
N2 Mn1 N1 C9 -98.9(2)
N3 Mn1 N1 C9 74.2(2)
C9 N1 C1 C2 -1.2(5)
Mn1 N1 C1 C2 176.7(3)
N1 C1 C2 C3 -1.9(6)
C1 C2 C3 C8 1.8(6)
C8 C4 C5 C6 2.6(6)
Cl1 C4 C5 C6 -177.3(3)
C4 C5 C6 C7 -2.2(6)
C5 C6 C7 N4 -178.7(3)
C5 C6 C7 C9 -1.3(5)
C5 C4 C8 C9 0.5(5)
Cl1 C4 C8 C9 -179.6(3)
C5 C4 C8 C3 -180.0(4)
Cl1 C4 C8 C3 -0.1(5)
C2 C3 C8 C9 1.2(5)
C2 C3 C8 C4 -178.3(4)
C1 N1 C9 C8 4.3(5)
Mn1 N1 C9 C8 -173.8(3)
C1 N1 C9 C7 -176.3(3)
Mn1 N1 C9 C7 5.6(4)
C4 C8 C9 N1 175.2(3)
C3 C8 C9 N1 -4.3(5)
C4 C8 C9 C7 -4.1(5)
C3 C8 C9 C7 176.3(3)
C6 C7 C9 N1 -174.8(3)
N4 C7 C9 N1 3.0(4)
C6 C7 C9 C8 4.5(5)
N4 C7 C9 C8 -177.7(3)
N6 Mn1 N2 C14 96.4(3)
N4 Mn1 N2 C14 -79.6(3)
N1 Mn1 N2 C14 1.0(3)
N5 Mn1 N2 C14 -162.1(3)
N3 Mn1 N2 C14 -156.4(3)
N6 Mn1 N2 C10 -82.3(2)
N4 Mn1 N2 C10 101.7(2)
N1 Mn1 N2 C10 -177.6(2)
N5 Mn1 N2 C10 19.2(2)
N3 Mn1 N2 C10 24.9(5)
C14 N2 C10 C11 -0.7(5)
Mn1 N2 C10 C11 178.1(3)
C14 N2 C10 C21 -178.4(3)
Mn1 N2 C10 C21 0.4(4)
N2 C10 C11 C12 0.6(5)
C21 C10 C11 C12 178.1(3)
C10 C11 C12 C13 0.2(5)
C11 C12 C13 C14 -0.9(6)
C10 N2 C14 C13 0.0(5)
Mn1 N2 C14 C13 -178.6(3)
C12 C13 C14 N2 0.8(6)
N6 Mn1 N3 C19 -94.3(3)
N4 Mn1 N3 C19 80.2(3)
N1 Mn1 N3 C19 0.7(3)
N5 Mn1 N3 C19 163.8(3)
N2 Mn1 N3 C19 158.1(3)
N6 Mn1 N3 C15 91.4(2)
N4 Mn1 N3 C15 -94.1(2)
N1 Mn1 N3 C15 -173.6(2)
N5 Mn1 N3 C15 -10.5(2)
N2 Mn1 N3 C15 -16.2(5)
C19 N3 C15 C16 -2.1(5)
Mn1 N3 C15 C16 172.8(3)
C19 N3 C15 C22 174.6(3)
Mn1 N3 C15 C22 -10.4(4)
N3 C15 C16 C17 3.6(5)
C22 C15 C16 C17 -172.9(3)
C15 C16 C17 C18 -2.3(5)
C16 C17 C18 C19 -0.2(6)
C15 N3 C19 C18 -0.6(5)
Mn1 N3 C19 C18 -174.7(3)
C17 C18 C19 N3 1.8(6)
C6 C7 N4 C20 -4.9(6)
C9 C7 N4 C20 177.6(3)
C6 C7 N4 Mn1 166.9(3)
C9 C7 N4 Mn1 -10.6(4)
N6 Mn1 N4 C20 138.1(11)
N1 Mn1 N4 C20 -177.4(3)
N5 Mn1 N4 C20 0.7(3)
N2 Mn1 N4 C20 -79.3(3)
N3 Mn1 N4 C20 83.2(3)
N6 Mn1 N4 C7 -33.9(13)
N1 Mn1 N4 C7 10.7(2)
N5 Mn1 N4 C7 -171.3(2)
N2 Mn1 N4 C7 108.7(2)
N3 Mn1 N4 C7 -88.8(2)
C7 N4 C20 O1 -3.4(6)
Mn1 N4 C20 O1 -174.9(3)
C7 N4 C20 C23 177.4(3)
Mn1 N4 C20 C23 6.0(4)
N6 Mn1 N5 C22 -61.8(2)
N4 Mn1 N5 C22 113.6(2)
N1 Mn1 N5 C22 120.2(4)
N2 Mn1 N5 C22 -153.7(2)
N3 Mn1 N5 C22 28.0(2)
N6 Mn1 N5 C21 58.5(2)
N4 Mn1 N5 C21 -126.1(2)
N1 Mn1 N5 C21 -119.5(4)
N2 Mn1 N5 C21 -33.4(2)
N3 Mn1 N5 C21 148.4(2)
N6 Mn1 N5 C23 177.5(2)
N4 Mn1 N5 C23 -7.1(2)
N1 Mn1 N5 C23 -0.5(5)
N2 Mn1 N5 C23 85.6(2)
N3 Mn1 N5 C23 -92.6(2)
C22 N5 C21 C10 158.7(3)
C23 N5 C21 C10 -76.3(3)
Mn1 N5 C21 C10 42.3(3)
N2 C10 C21 N5 -28.7(4)
C11 C10 C21 N5 153.6(3)
C21 N5 C22 C15 -157.1(3)
C23 N5 C22 C15 78.6(3)
Mn1 N5 C22 C15 -40.7(3)
N3 C15 C22 N5 34.7(4)
C16 C15 C22 N5 -148.6(3)
C22 N5 C23 C20 -105.5(3)
C21 N5 C23 C20 128.9(3)
Mn1 N5 C23 C20 12.1(4)
O1 C20 C23 N5 168.9(3)
N4 C20 C23 N5 -11.9(4)
N4 Mn1 N6 O2 22(3)
N1 Mn1 N6 O2 -22(2)
N5 Mn1 N6 O2 159(2)
N2 Mn1 N6 O2 -120(2)
N3 Mn1 N6 O2 77(2)
